data_7212112
loop_
_publ_author_name
'Bai, Yan'
'Gao, Hui'
'Dang, Dong-Bin'
'Guo, Xiang-Yang'
'An, Bing'
'Shang, Wei-Li'

_publ_section_title
;
 A series of metal--organic frameworks based on polydentate Schiff-base
 ligands derived from benzil dihydrazone: synthesis, crystal structures
 and luminescent properties
;
_journal_issue 5
_journal_name_full CrystEngComm
_journal_page_first 1422
_journal_paper_doi 10.1039/b919813j
_journal_volume 12
_journal_year 2010
_chemical_formula_sum 'C56 H43 N15 S2 Zn'
_chemical_formula_weight 1055.54
_chemical_name_systematic
;
?
;
_space_group_IT_number 14
_symmetry_cell_setting monoclinic
_symmetry_space_group_name_Hall '-P 2ybc'
_symmetry_space_group_name_H-M 'P 1 21/c 1'
_atom_sites_solution_hydrogens geom
_atom_sites_solution_primary direct
_atom_sites_solution_secondary difmap
_audit_creation_method SHELXL-97
_cell_angle_alpha 90.00
_cell_angle_beta 106.780(6)
_cell_angle_gamma 90.00
_cell_formula_units_Z 4
_cell_length_a 25.062(7)
_cell_length_b 9.816(3)
_cell_length_c 23.111(7)
_cell_measurement_reflns_used 1034
_cell_measurement_temperature 296(2)
_cell_measurement_theta_max 24.26
_cell_measurement_theta_min 2.52
_cell_volume 5443(3)
_computing_cell_refinement 'Bruker SMART'
_computing_data_collection 'Bruker SMART'
_computing_data_reduction 'Bruker SAINT'
_computing_molecular_graphics 'Bruker SHELXTL'
_computing_publication_material 'Bruker SHELXTL'
_computing_structure_refinement 'SHELXL-97 (Sheldrick, 1997)'
_computing_structure_solution 'SHELXS-97 (Sheldrick, 1990)'
_diffrn_ambient_temperature 296(2)
_diffrn_measured_fraction_theta_full 0.998
_diffrn_measured_fraction_theta_max 0.998
_diffrn_measurement_device_type 'CCD area detector'
_diffrn_measurement_method 'phi and omega scans'
_diffrn_radiation_monochromator graphite
_diffrn_radiation_source 'fine-focus sealed tube'
_diffrn_radiation_type MoK\a
_diffrn_radiation_wavelength 0.71073
_diffrn_reflns_av_R_equivalents 0.1780
_diffrn_reflns_av_sigmaI/netI 0.2886
_diffrn_reflns_limit_h_max 29
_diffrn_reflns_limit_h_min -24
_diffrn_reflns_limit_k_max 11
_diffrn_reflns_limit_k_min -11
_diffrn_reflns_limit_l_max 27
_diffrn_reflns_limit_l_min -27
_diffrn_reflns_number 27068
_diffrn_reflns_theta_full 25.00
_diffrn_reflns_theta_max 25.00
_diffrn_reflns_theta_min 2.11
_exptl_absorpt_coefficient_mu 0.580
_exptl_absorpt_correction_T_max 0.0464
_exptl_absorpt_correction_T_min 0.0179
_exptl_absorpt_correction_type empirical
_exptl_crystal_colour yellow
_exptl_crystal_density_diffrn 1.288
_exptl_crystal_density_method 'not measured'
_exptl_crystal_description block
_exptl_crystal_F_000 2184
_exptl_crystal_size_max 0.15
_exptl_crystal_size_mid 0.12
_exptl_crystal_size_min 0.10
_refine_diff_density_max 0.291
_refine_diff_density_min -0.245
_refine_diff_density_rms 0.045
_refine_ls_extinction_method none
_refine_ls_goodness_of_fit_ref 1.045
_refine_ls_hydrogen_treatment constr
_refine_ls_matrix_type full
_refine_ls_number_parameters 666
_refine_ls_number_reflns 9569
_refine_ls_number_restraints 83
_refine_ls_restrained_S_all 1.067
_refine_ls_R_factor_all 0.2630
_refine_ls_R_factor_gt 0.0564
_refine_ls_shift/su_max 0.000
_refine_ls_shift/su_mean 0.000
_refine_ls_structure_factor_coef Fsqd
_refine_ls_weighting_details
; calc
[0.00000+1.00000exp(5.00(sin\q/\l)^2^)]/
[\s^2^(Fo^2^)+0.0000+0.0000*P+(0.0111P)^2^+0.0000sin\q/\l]
where P = 0.33333Fo^2^ + 0.66667Fc^2^
;
_refine_ls_weighting_scheme calc
_refine_ls_wR_factor_gt 0.0913
_refine_ls_wR_factor_ref 0.1380
_reflns_number_gt 2212
_reflns_number_total 9569
_reflns_threshold_expression >2sigma(I)
_cod_data_source_file b919813j.txt
_cod_data_source_block 4
_cod_depositor_comments
;
The following automatic conversions were performed:

'_symmetry_cell_setting' value 'Monoclinic' changed to 'monoclinic'
according to /home/saulius/struct/CIF-dictionaries/cif_core.dic
dictionary named 'cif_core.dic' version 2.4.2 from 2011-04-26.

Automatic conversion script
Id: cif_fix_values 1891 2012-01-12 08:04:46Z andrius 
;
_cod_original_sg_symbol_H-M P2(1)/c
_cod_database_code 7212112

loop_
_symmetry_equiv_pos_as_xyz
'x, y, z'
'-x, y+1/2, -z+1/2'
'-x, -y, -z'
'x, -y-1/2, z-1/2'

loop_
_atom_site_label
_atom_site_type_symbol
_atom_site_fract_x
_atom_site_fract_y
_atom_site_fract_z
_atom_site_U_iso_or_equiv
_atom_site_adp_type
_atom_site_occupancy
_atom_site_symmetry_multiplicity
_atom_site_calc_flag
_atom_site_refinement_flags
_atom_site_disorder_assembly
_atom_site_disorder_group
Zn1 Zn -1.30328(3) 1.11889(7) -0.68560(3) 0.0745(2) Uani 1 1 d . . .
C1 C -1.1964(2) 0.8680(6) -0.7686(3) 0.105(2) Uani 1 1 d . . .
H1A H -1.1939 0.7750 -0.7749 0.126 Uiso 1 1 calc R . .
N1 N -1.23982(19) 1.0494(4) -0.7291(2) 0.0770(16) Uani 1 1 d . . .
C2 C -1.2328(3) 0.9151(6) -0.7385(3) 0.094(2) Uani 1 1 d . . .
H2A H -1.2534 0.8520 -0.7239 0.113 Uiso 1 1 calc R . .
N2 N -1.1140(2) 0.7831(5) -0.8220(2) 0.0932(18) Uani 1 1 d . . .
C3 C -1.2071(3) 1.1319(6) -0.7494(3) 0.101(2) Uani 1 1 d . . .
H3A H -1.2092 1.2245 -0.7419 0.121 Uiso 1 1 calc R . .
N3 N -1.0721(2) 0.7561(5) -0.8501(2) 0.0886(17) Uani 1 1 d . . .
C4 C -1.1706(3) 1.0921(6) -0.7801(3) 0.103(2) Uani 1 1 d . . .
H4A H -1.1504 1.1564 -0.7947 0.123 Uiso 1 1 calc R . .
N4 N -1.1064(2) 0.4471(4) -0.8177(2) 0.0795(17) Uani 1 1 d . . .
C5 C -1.1644(3) 0.9549(6) -0.7892(3) 0.079(2) Uani 1 1 d . . .
N5 N -1.1262(2) 0.4348(5) -0.8796(2) 0.0849(18) Uani 1 1 d . . .
C6 C -1.1242(3) 0.9073(6) -0.8184(3) 0.082(2) Uani 1 1 d . . .
H6A H -1.1054 0.9707 -0.8351 0.099 Uiso 1 1 calc R . .
N6 N -1.25028(19) 0.4394(4) -1.0948(2) 0.0741(15) Uani 1 1 d . . .
N7 N -1.36719(19) 1.1820(4) -0.6408(2) 0.0693(15) Uani 1 1 d . . .
N8 N -1.5410(2) 1.3175(4) -0.5898(2) 0.0746(16) Uani 1 1 d . . .
N9 N -1.57883(19) 1.3847(5) -0.5655(2) 0.0737(15) Uani 1 1 d . . .
C7 C -1.0510(2) 0.6367(6) -0.8369(3) 0.0790(19) Uani 1 1 d . . .
C8 C -1.0059(3) 0.5921(6) -0.8616(3) 0.086(2) Uani 1 1 d U . .
C9 C -0.9765(3) 0.4726(6) -0.8427(3) 0.102(2) Uani 1 1 d U . .
H9A H -0.9860 0.4179 -0.8144 0.122 Uiso 1 1 calc R . .
C10 C -0.9323(3) 0.4324(7) -0.8656(3) 0.120(3) Uani 1 1 d U . .
H10A H -0.9111 0.3559 -0.8501 0.144 Uiso 1 1 calc R . .
C11 C -0.9215(3) 0.5036(8) -0.9087(4) 0.145(3) Uani 1 1 d U . .
H11A H -0.8937 0.4745 -0.9251 0.175 Uiso 1 1 calc R . .
C12 C -0.9500(4) 0.6183(9) -0.9297(4) 0.170(3) Uani 1 1 d U . .
H12A H -0.9416 0.6675 -0.9603 0.204 Uiso 1 1 calc R . .
C13 C -0.9928(3) 0.6646(8) -0.9055(4) 0.145(3) Uani 1 1 d U . .
H13A H -1.0118 0.7447 -0.9198 0.173 Uiso 1 1 calc R . .
N10 N -1.5602(2) 1.0963(4) -0.4934(2) 0.0756(16) Uani 1 1 d . . .
N11 N -1.5231(2) 1.1840(5) -0.4543(2) 0.0778(17) Uani 1 1 d . . .
N12 N -1.36152(18) 1.2974(4) -0.2692(2) 0.0645(14) Uani 1 1 d . . .
C14 C -1.0701(2) 0.5395(6) -0.7961(3) 0.074(2) Uani 1 1 d . . .
C15 C -1.0463(3) 0.5545(6) -0.7302(3) 0.075(2) Uani 1 1 d . . .
C16 C -1.0729(3) 0.4940(7) -0.6917(3) 0.113(3) Uani 1 1 d . . .
H16A H -1.1054 0.4439 -0.7073 0.136 Uiso 1 1 calc R . .
C17 C -1.0506(4) 0.5091(8) -0.6307(3) 0.133(3) Uani 1 1 d . . .
H17A H -1.0685 0.4657 -0.6057 0.159 Uiso 1 1 calc R . .
C18 C -1.0038(4) 0.5837(8) -0.6036(4) 0.143(4) Uani 1 1 d . . .
H18A H -0.9902 0.5916 -0.5618 0.172 Uiso 1 1 calc R . .
C19 C -0.9775(3) 0.6479(7) -0.6428(3) 0.122(3) Uani 1 1 d . . .
H19A H -0.9454 0.6993 -0.6268 0.146 Uiso 1 1 calc R . .
C20 C -0.9991(3) 0.6348(6) -0.7044(3) 0.097(2) Uani 1 1 d . . .
H20A H -0.9820 0.6802 -0.7296 0.117 Uiso 1 1 calc R . .
C21 C -1.1694(3) 0.4990(6) -0.9072(3) 0.079(2) Uani 1 1 d . . .
H21A H -1.1848 0.5592 -0.8854 0.095 Uiso 1 1 calc R . .
C22 C -1.1962(3) 0.4835(6) -0.9710(3) 0.079(2) Uani 1 1 d . . .
C23 C -1.2407(3) 0.5579(6) -1.0019(3) 0.090(2) Uani 1 1 d . . .
H23A H -1.2542 0.6260 -0.9819 0.108 Uiso 1 1 calc R . .
C24 C -1.2666(3) 0.5352(6) -1.0626(3) 0.095(3) Uani 1 1 d . . .
H24A H -1.2970 0.5894 -1.0819 0.114 Uiso 1 1 calc R . .
C25 C -1.2054(2) 0.3703(6) -1.0644(3) 0.087(2) Uani 1 1 d . . .
H25A H -1.1915 0.3056 -1.0857 0.104 Uiso 1 1 calc R . .
C26 C -1.1778(2) 0.3865(7) -1.0042(3) 0.084(2) Uani 1 1 d . . .
H26A H -1.1469 0.3327 -0.9859 0.100 Uiso 1 1 calc R . .
C27 C -1.3923(2) 1.3166(5) -0.5672(3) 0.079(2) Uani 1 1 d . . .
H27A H -1.3810 1.3689 -0.5322 0.095 Uiso 1 1 calc R . .
C28 C -1.3531(3) 1.2603(5) -0.5926(3) 0.083(2) Uani 1 1 d . . .
H28A H -1.3156 1.2789 -0.5748 0.100 Uiso 1 1 calc R . .
C29 C -1.4214(3) 1.1616(6) -0.6660(3) 0.083(2) Uani 1 1 d . . .
H29A H -1.4316 1.1087 -0.7009 0.099 Uiso 1 1 calc R . .
C30 C -1.4634(3) 1.2115(5) -0.6454(3) 0.078(2) Uani 1 1 d . . .
H30A H -1.5006 1.1915 -0.6645 0.094 Uiso 1 1 calc R . .
C31 C -1.4477(3) 1.2934(5) -0.5945(3) 0.0670(19) Uani 1 1 d . . .
C32 C -1.4906(3) 1.3514(6) -0.5705(3) 0.077(2) Uani 1 1 d . . .
H32A H -1.4802 1.4159 -0.5398 0.093 Uiso 1 1 calc R . .
C34 C -1.6506(2) 1.3694(6) -0.5183(3) 0.0687(17) Uani 1 1 d . . .
C33 C -1.6062(2) 1.3087(5) -0.5396(3) 0.0628(18) Uani 1 1 d . . .
C35 C -1.6904(3) 1.4523(6) -0.5556(3) 0.089(2) Uani 1 1 d . . .
H35A H -1.6886 1.4733 -0.5942 0.107 Uiso 1 1 calc R . .
C36 C -1.7334(3) 1.5042(6) -0.5352(3) 0.102(3) Uani 1 1 d . . .
H36A H -1.7606 1.5591 -0.5604 0.123 Uiso 1 1 calc R . .
C37 C -1.7359(3) 1.4741(6) -0.4768(3) 0.102(3) Uani 1 1 d . . .
H37A H -1.7643 1.5096 -0.4628 0.123 Uiso 1 1 calc R . .
C38 C -1.6968(3) 1.3935(6) -0.4413(3) 0.095(2) Uani 1 1 d . . .
H38A H -1.6984 1.3728 -0.4026 0.114 Uiso 1 1 calc R . .
C39 C -1.6544(3) 1.3408(5) -0.4615(3) 0.081(2) Uani 1 1 d . . .
H39A H -1.6279 1.2848 -0.4361 0.098 Uiso 1 1 calc R . .
C40 C -1.5985(2) 1.1565(5) -0.5341(3) 0.0621(18) Uani 1 1 d . . .
C41 C -1.6404(3) 1.0751(5) -0.5759(3) 0.073(2) Uani 1 1 d . . .
C42 C -1.6709(3) 1.1266(7) -0.6299(3) 0.097(2) Uani 1 1 d U . .
H42A H -1.6641 1.2155 -0.6398 0.116 Uiso 1 1 calc R . .
C43 C -1.7121(3) 1.0510(7) -0.6711(4) 0.134(3) Uani 1 1 d U . .
H43A H -1.7320 1.0871 -0.7083 0.161 Uiso 1 1 calc R . .
C44 C -1.7219(3) 0.9231(8) -0.6546(4) 0.144(4) Uani 1 1 d . . .
H44A H -1.7497 0.8726 -0.6814 0.173 Uiso 1 1 calc R . .
C45 C -1.6937(3) 0.8643(8) -0.6017(4) 0.134(3) Uani 1 1 d U . .
H45A H -1.7017 0.7760 -0.5923 0.161 Uiso 1 1 calc R . .
C46 C -1.6515(3) 0.9420(6) -0.5611(3) 0.100(2) Uani 1 1 d . . .
H46A H -1.6312 0.9043 -0.5245 0.120 Uiso 1 1 calc R . .
C47 C -1.4886(2) 1.1211(6) -0.4121(3) 0.075(2) Uani 1 1 d . . .
H47A H -1.4912 1.0265 -0.4122 0.090 Uiso 1 1 calc R . .
C48 C -1.4457(2) 1.1822(5) -0.3640(3) 0.0647(18) Uani 1 1 d . . .
C49 C -1.4166(2) 1.1054(6) -0.3153(3) 0.079(2) Uani 1 1 d . . .
H49A H -1.4248 1.0134 -0.3134 0.095 Uiso 1 1 calc R . .
C50 C -1.3752(2) 1.1640(6) -0.2692(3) 0.073(2) Uani 1 1 d . . .
H50A H -1.3560 1.1098 -0.2369 0.087 Uiso 1 1 calc R . .
C51 C -1.3901(2) 1.3686(6) -0.3177(3) 0.073(2) Uani 1 1 d . . .
H51A H -1.3811 1.4601 -0.3195 0.088 Uiso 1 1 calc R . .
C52 C -1.4315(3) 1.3164(6) -0.3646(3) 0.081(2) Uani 1 1 d . . .
H52A H -1.4499 1.3719 -0.3967 0.097 Uiso 1 1 calc R . .
S1 S -1.20942(9) 1.55741(19) -0.66333(10) 0.1231(8) Uani 1 1 d U . .
C53 C -1.2415(3) 1.4127(6) -0.6666(3) 0.081(2) Uani 1 1 d U . .
N13 N -1.2636(2) 1.3104(4) -0.6696(2) 0.0744(17) Uani 1 1 d . . .
S2 S -1.41298(12) 0.7129(2) -0.71021(11) 0.1653(11) Uani 1 1 d U . .
C54 C -1.3714(3) 0.8414(6) -0.7055(3) 0.099(2) Uani 1 1 d U . .
N14 N -1.3416(2) 0.9299(4) -0.7013(2) 0.0814(17) Uani 1 1 d . . .
N15 N -1.1232(8) 1.4336(15) -0.4822(8) 0.226(7) Uiso 0.50 1 d PDU A 1
C55 C -1.1175(11) 1.5388(15) -0.5075(11) 0.194(5) Uiso 0.50 1 d PDU A 1
C56 C -1.1168(9) 1.6895(14) -0.5214(9) 0.202(7) Uiso 0.50 1 d PDU A 1
H56A H -1.1539 1.7194 -0.5418 0.303 Uiso 0.50 1 calc PR A 1
H56B H -1.0930 1.7052 -0.5467 0.303 Uiso 0.50 1 calc PR A 1
H56C H -1.1029 1.7394 -0.4843 0.303 Uiso 0.50 1 calc PR A 1
N15' N -1.1079(7) 1.4200(14) -0.5104(8) 0.199(6) Uiso 0.50 1 d PDU B 2
C55' C -1.1216(12) 1.5354(15) -0.5019(13) 0.192(5) Uiso 0.50 1 d PDU B 2
C56' C -1.1368(9) 1.6852(15) -0.5056(10) 0.203(7) Uiso 0.50 1 d PDU B 2
H56D H -1.1752 1.6950 -0.5065 0.304 Uiso 0.50 1 calc PR B 2
H56E H -1.1314 1.7235 -0.5417 0.304 Uiso 0.50 1 calc PR B 2
H56F H -1.1135 1.7318 -0.4710 0.304 Uiso 0.50 1 calc PR B 2

loop_
_atom_site_aniso_label
_atom_site_aniso_U_11
_atom_site_aniso_U_22
_atom_site_aniso_U_33
_atom_site_aniso_U_23
_atom_site_aniso_U_13
_atom_site_aniso_U_12
Zn1 0.0787(5) 0.0632(4) 0.0878(5) -0.0036(5) 0.0338(4) 0.0010(5)
C1 0.089(4) 0.077(4) 0.181(6) -0.036(4) 0.088(4) -0.015(4)
N1 0.077(3) 0.060(3) 0.104(4) 0.000(3) 0.042(3) 0.012(3)
C2 0.098(5) 0.061(4) 0.135(6) 0.003(4) 0.054(4) -0.017(4)
N2 0.091(4) 0.069(3) 0.136(5) -0.006(3) 0.059(3) 0.006(3)
C3 0.119(5) 0.063(4) 0.141(6) 0.019(4) 0.069(5) 0.013(4)
N3 0.093(4) 0.068(3) 0.124(4) 0.000(3) 0.061(3) 0.002(3)
C4 0.134(5) 0.075(5) 0.131(5) 0.012(4) 0.088(4) 0.019(4)
N4 0.069(3) 0.077(3) 0.099(4) -0.009(3) 0.034(3) -0.013(3)
C5 0.068(4) 0.081(4) 0.099(5) -0.008(4) 0.040(4) -0.003(4)
N5 0.076(4) 0.095(4) 0.078(4) -0.007(3) 0.014(3) -0.007(3)
C6 0.090(5) 0.068(4) 0.102(5) -0.002(4) 0.050(4) -0.010(4)
N6 0.070(3) 0.067(3) 0.100(4) 0.007(3) 0.048(3) 0.012(3)
N7 0.064(3) 0.067(3) 0.088(4) -0.009(3) 0.039(3) -0.004(3)
N8 0.077(3) 0.063(3) 0.101(4) 0.002(3) 0.053(3) 0.001(3)
N9 0.076(3) 0.060(3) 0.094(4) 0.003(3) 0.038(3) -0.003(3)
C7 0.063(4) 0.075(4) 0.114(5) -0.006(4) 0.048(4) -0.006(4)
C8 0.085(4) 0.083(4) 0.101(4) 0.003(4) 0.044(4) 0.003(4)
C9 0.094(5) 0.092(4) 0.133(5) -0.003(4) 0.054(4) 0.008(4)
C10 0.116(5) 0.113(5) 0.141(5) -0.004(4) 0.054(4) 0.024(4)
C11 0.152(6) 0.146(6) 0.168(6) 0.001(5) 0.094(5) 0.032(5)
C12 0.178(6) 0.182(6) 0.192(6) 0.025(6) 0.119(5) 0.020(6)
C13 0.158(6) 0.136(6) 0.171(6) 0.027(5) 0.097(5) 0.027(5)
N10 0.086(4) 0.064(3) 0.073(3) -0.005(3) 0.015(3) -0.008(3)
N11 0.082(4) 0.079(3) 0.068(4) 0.006(3) 0.015(3) 0.012(3)
N12 0.069(3) 0.057(3) 0.076(3) 0.000(3) 0.035(3) -0.013(3)
C14 0.069(4) 0.077(4) 0.088(5) -0.015(4) 0.043(4) 0.006(4)
C15 0.076(4) 0.071(4) 0.086(5) -0.008(4) 0.038(4) 0.014(4)
C16 0.113(6) 0.132(6) 0.104(6) -0.007(5) 0.044(5) -0.010(5)
C17 0.166(8) 0.157(7) 0.073(5) 0.001(5) 0.030(6) -0.011(7)
C18 0.167(8) 0.138(7) 0.128(7) -0.015(6) 0.050(6) 0.033(7)
C19 0.114(7) 0.116(6) 0.111(7) -0.040(5) -0.006(6) 0.007(6)
C20 0.089(5) 0.085(5) 0.121(6) -0.029(5) 0.037(5) -0.001(5)
C21 0.075(5) 0.080(4) 0.090(5) -0.005(4) 0.036(4) -0.006(4)
C22 0.070(5) 0.088(4) 0.088(5) 0.001(4) 0.037(4) 0.003(4)
C23 0.087(5) 0.082(4) 0.095(5) -0.016(4) 0.015(4) 0.014(4)
C24 0.084(5) 0.082(5) 0.113(6) -0.009(5) 0.015(5) 0.009(4)
C25 0.062(4) 0.094(5) 0.102(5) -0.032(4) 0.020(4) 0.007(4)
C26 0.060(4) 0.101(5) 0.094(5) -0.002(5) 0.030(4) 0.021(4)
C27 0.074(5) 0.070(4) 0.086(5) -0.023(4) 0.012(4) -0.015(4)
C28 0.080(5) 0.072(4) 0.102(5) -0.024(4) 0.032(4) -0.008(4)
C29 0.073(4) 0.091(5) 0.092(5) -0.023(4) 0.037(4) -0.020(4)
C30 0.065(4) 0.085(4) 0.095(5) -0.009(4) 0.040(4) -0.014(4)
C31 0.074(4) 0.050(3) 0.081(5) -0.007(3) 0.030(4) -0.003(4)
C32 0.088(5) 0.063(4) 0.093(5) -0.001(3) 0.044(4) -0.006(4)
C34 0.074(4) 0.057(3) 0.090(4) -0.009(3) 0.047(3) -0.012(4)
C33 0.064(4) 0.058(4) 0.069(4) -0.006(3) 0.025(3) -0.012(3)
C35 0.084(5) 0.088(4) 0.103(5) -0.002(4) 0.041(4) 0.012(4)
C36 0.071(5) 0.090(5) 0.144(7) -0.002(5) 0.028(5) 0.011(4)
C37 0.095(5) 0.095(5) 0.137(6) -0.022(5) 0.065(5) -0.002(4)
C38 0.104(5) 0.083(4) 0.116(5) -0.010(5) 0.059(4) -0.016(5)
C39 0.086(5) 0.063(4) 0.115(5) -0.005(4) 0.060(4) -0.009(4)
C40 0.077(4) 0.049(4) 0.070(4) -0.002(3) 0.036(3) 0.001(3)
C41 0.080(5) 0.057(4) 0.089(5) -0.009(3) 0.032(4) 0.008(4)
C42 0.101(5) 0.077(4) 0.100(5) -0.022(4) 0.010(4) 0.014(4)
C43 0.126(6) 0.135(5) 0.141(6) -0.037(5) 0.037(5) 0.033(5)
C44 0.131(7) 0.137(7) 0.175(8) -0.087(6) 0.061(6) -0.014(6)
C45 0.137(6) 0.107(5) 0.167(6) -0.033(5) 0.056(5) -0.030(5)
C46 0.108(6) 0.093(5) 0.106(6) -0.021(4) 0.043(5) -0.021(5)
C47 0.070(4) 0.069(4) 0.084(5) -0.004(4) 0.020(4) -0.005(4)
C48 0.069(4) 0.059(4) 0.067(4) 0.009(3) 0.021(3) 0.005(3)
C49 0.088(5) 0.051(3) 0.100(5) 0.008(4) 0.029(4) 0.003(4)
C50 0.074(5) 0.063(4) 0.076(4) 0.011(3) 0.014(4) 0.003(4)
C51 0.096(5) 0.056(3) 0.069(4) 0.013(4) 0.027(4) 0.006(4)
C52 0.095(5) 0.063(4) 0.081(5) 0.006(4) 0.019(4) -0.002(4)
S1 0.1406(18) 0.1084(14) 0.1296(17) -0.0178(13) 0.0536(14) -0.0501(14)
C53 0.099(4) 0.072(4) 0.081(4) -0.014(3) 0.041(3) -0.001(4)
N13 0.076(4) 0.061(3) 0.084(4) -0.014(3) 0.020(3) -0.003(3)
S2 0.195(2) 0.1422(18) 0.139(2) 0.0005(17) 0.0180(19) -0.0864(19)
C54 0.130(5) 0.092(4) 0.082(4) -0.010(4) 0.041(4) -0.037(4)
N14 0.081(4) 0.070(3) 0.104(4) 0.000(3) 0.044(3) 0.004(3)

loop_
_atom_type_symbol
_atom_type_description
_atom_type_scat_dispersion_real
_atom_type_scat_dispersion_imag
_atom_type_scat_source
C C 0.0033 0.0016 'International Tables Vol C Tables 4.2.6.8 and 6.1.1.4'
H H 0.0000 0.0000 'International Tables Vol C Tables 4.2.6.8 and 6.1.1.4'
N N 0.0061 0.0033 'International Tables Vol C Tables 4.2.6.8 and 6.1.1.4'
S S 0.1246 0.1234 'International Tables Vol C Tables 4.2.6.8 and 6.1.1.4'
Zn Zn 0.2839 1.4301 'International Tables Vol C Tables 4.2.6.8 and 6.1.1.4'

loop_
_geom_angle_atom_site_label_1
_geom_angle_atom_site_label_2
_geom_angle_atom_site_label_3
_geom_angle
_geom_angle_site_symmetry_1
_geom_angle_site_symmetry_3
N14 Zn1 N13 179.5(2) . .
N14 Zn1 N6 93.18(18) . 4_576
N13 Zn1 N6 86.59(17) . 4_576
N14 Zn1 N12 91.39(18) . 4_585
N13 Zn1 N12 88.89(17) . 4_585
N6 Zn1 N12 171.02(16) 4_576 4_585
N14 Zn1 N1 90.14(18) . .
N13 Zn1 N1 89.45(18) . .
N6 Zn1 N1 92.17(17) 4_576 .
N12 Zn1 N1 95.54(17) 4_585 .
N14 Zn1 N7 88.33(18) . .
N13 Zn1 N7 92.07(18) . .
N6 Zn1 N7 86.93(17) 4_576 .
N12 Zn1 N7 85.49(16) 4_585 .
N1 Zn1 N7 178.18(17) . .
C5 C1 C2 121.0(6) . .
C5 C1 H1A 119.5 . .
C2 C1 H1A 119.5 . .
C3 N1 C2 114.5(5) . .
C3 N1 Zn1 124.6(4) . .
C2 N1 Zn1 120.9(4) . .
N1 C2 C1 122.9(6) . .
N1 C2 H2A 118.6 . .
C1 C2 H2A 118.6 . .
C6 N2 N3 113.9(5) . .
N1 C3 C4 125.6(6) . .
N1 C3 H3A 117.2 . .
C4 C3 H3A 117.2 . .
C7 N3 N2 111.8(5) . .
C3 C4 C5 118.7(6) . .
C3 C4 H4A 120.7 . .
C5 C4 H4A 120.7 . .
C14 N4 N5 118.0(5) . .
C1 C5 C4 117.3(6) . .
C1 C5 C6 121.8(6) . .
C4 C5 C6 120.8(6) . .
C21 N5 N4 118.8(6) . .
N2 C6 C5 122.0(6) . .
N2 C6 H6A 119.0 . .
C5 C6 H6A 119.0 . .
C25 N6 C24 114.5(5) . .
C25 N6 Zn1 123.7(4) . 4_575
C24 N6 Zn1 121.0(4) . 4_575
C28 N7 C29 116.7(5) . .
C28 N7 Zn1 120.2(4) . .
C29 N7 Zn1 122.2(4) . .
C32 N8 N9 117.5(5) . .
C33 N9 N8 115.6(5) . .
N3 C7 C8 119.2(6) . .
N3 C7 C14 122.8(6) . .
C8 C7 C14 118.0(5) . .
C13 C8 C9 117.3(7) . .
C13 C8 C7 120.9(6) . .
C9 C8 C7 121.8(6) . .
C8 C9 C10 121.4(7) . .
C8 C9 H9A 119.3 . .
C10 C9 H9A 119.3 . .
C11 C10 C9 119.5(7) . .
C11 C10 H10A 120.3 . .
C9 C10 H10A 120.3 . .
C10 C11 C12 121.2(9) . .
C10 C11 H11A 119.4 . .
C12 C11 H11A 119.4 . .
C11 C12 C13 120.5(9) . .
C11 C12 H12A 119.8 . .
C13 C12 H12A 119.8 . .
C8 C13 C12 120.1(8) . .
C8 C13 H13A 120.0 . .
C12 C13 H13A 120.0 . .
C40 N10 N11 114.3(4) . .
C47 N11 N10 112.3(5) . .
C51 N12 C50 115.5(5) . .
C51 N12 Zn1 126.4(4) . 4_586
C50 N12 Zn1 117.5(4) . 4_586
N4 C14 C15 120.3(6) . .
N4 C14 C7 121.4(6) . .
C15 C14 C7 118.3(5) . .
C16 C15 C20 118.1(6) . .
C16 C15 C14 119.5(6) . .
C20 C15 C14 122.3(6) . .
C17 C16 C15 119.0(7) . .
C17 C16 H16A 120.5 . .
C15 C16 H16A 120.5 . .
C16 C17 C18 124.7(9) . .
C16 C17 H17A 117.6 . .
C18 C17 H17A 117.6 . .
C17 C18 C19 116.2(8) . .
C17 C18 H18A 121.9 . .
C19 C18 H18A 121.9 . .
C20 C19 C18 120.3(8) . .
C20 C19 H19A 119.9 . .
C18 C19 H19A 119.9 . .
C19 C20 C15 121.5(7) . .
C19 C20 H20A 119.2 . .
C15 C20 H20A 119.2 . .
N5 C21 C22 123.0(6) . .
N5 C21 H21A 118.5 . .
C22 C21 H21A 118.5 . .
C23 C22 C26 115.8(6) . .
C23 C22 C21 123.6(6) . .
C26 C22 C21 120.5(6) . .
C22 C23 C24 121.6(6) . .
C22 C23 H23A 119.2 . .
C24 C23 H23A 119.2 . .
N6 C24 C23 123.3(6) . .
N6 C24 H24A 118.4 . .
C23 C24 H24A 118.4 . .
N6 C25 C26 125.4(6) . .
N6 C25 H25A 117.3 . .
C26 C25 H25A 117.3 . .
C25 C26 C22 119.4(6) . .
C25 C26 H26A 120.3 . .
C22 C26 H26A 120.3 . .
C31 C27 C28 118.9(6) . .
C31 C27 H27A 120.6 . .
C28 C27 H27A 120.6 . .
N7 C28 C27 122.6(6) . .
N7 C28 H28A 118.7 . .
C27 C28 H28A 118.7 . .
N7 C29 C30 125.9(6) . .
N7 C29 H29A 117.1 . .
C30 C29 H29A 117.1 . .
C29 C30 C31 116.4(6) . .
C29 C30 H30A 121.8 . .
C31 C30 H30A 121.8 . .
C27 C31 C30 119.4(6) . .
C27 C31 C32 121.3(6) . .
C30 C31 C32 119.3(6) . .
N8 C32 C31 122.5(6) . .
N8 C32 H32A 118.8 . .
C31 C32 H32A 118.8 . .
C39 C34 C35 118.7(6) . .
C39 C34 C33 120.5(5) . .
C35 C34 C33 120.8(6) . .
N9 C33 C34 118.9(5) . .
N9 C33 C40 123.1(5) . .
C34 C33 C40 117.8(5) . .
C34 C35 C36 119.7(6) . .
C34 C35 H35A 120.1 . .
C36 C35 H35A 120.1 . .
C35 C36 C37 120.2(7) . .
C35 C36 H36A 119.9 . .
C37 C36 H36A 119.9 . .
C38 C37 C36 119.2(7) . .
C38 C37 H37A 120.4 . .
C36 C37 H37A 120.4 . .
C37 C38 C39 120.8(7) . .
C37 C38 H38A 119.6 . .
C39 C38 H38A 119.6 . .
C34 C39 C38 121.4(6) . .
C34 C39 H39A 119.3 . .
C38 C39 H39A 119.3 . .
N10 C40 C41 118.8(5) . .
N10 C40 C33 124.8(5) . .
C41 C40 C33 116.3(5) . .
C42 C41 C46 118.2(6) . .
C42 C41 C40 121.0(5) . .
C46 C41 C40 120.8(6) . .
C41 C42 C43 122.5(7) . .
C41 C42 H42A 118.7 . .
C43 C42 H42A 118.7 . .
C44 C43 C42 117.2(8) . .
C44 C43 H43A 121.4 . .
C42 C43 H43A 121.4 . .
C45 C44 C43 124.1(8) . .
C45 C44 H44A 118.0 . .
C43 C44 H44A 118.0 . .
C44 C45 C46 117.7(8) . .
C44 C45 H45A 121.2 . .
C46 C45 H45A 121.2 . .
C41 C46 C45 120.3(7) . .
C41 C46 H46A 119.8 . .
C45 C46 H46A 119.8 . .
N11 C47 C48 125.9(6) . .
N11 C47 H47A 117.0 . .
C48 C47 H47A 117.0 . .
C52 C48 C49 117.3(6) . .
C52 C48 C47 122.3(6) . .
C49 C48 C47 120.4(5) . .
C48 C49 C50 120.4(5) . .
C48 C49 H49A 119.8 . .
C50 C49 H49A 119.8 . .
N12 C50 C49 122.5(5) . .
N12 C50 H50A 118.8 . .
C49 C50 H50A 118.8 . .
N12 C51 C52 124.6(5) . .
N12 C51 H51A 117.7 . .
C52 C51 H51A 117.7 . .
C51 C52 C48 119.7(6) . .
C51 C52 H52A 120.2 . .
C48 C52 H52A 120.2 . .
N13 C53 S1 178.8(7) . .
C53 N13 Zn1 173.1(5) . .
N14 C54 S2 178.7(7) . .
C54 N14 Zn1 164.6(5) . .
N15 C55 C56 160(3) . .
N15' C55' C56' 167(3) . .
C55' C56' H56D 109.5 . .
C55' C56' H56E 109.5 . .
H56D C56' H56E 109.5 . .
C55' C56' H56F 109.5 . .
H56D C56' H56F 109.5 . .
H56E C56' H56F 109.5 . .

loop_
_geom_bond_atom_site_label_1
_geom_bond_atom_site_label_2
_geom_bond_distance
_geom_bond_site_symmetry_2
Zn1 N14 2.072(5) .
Zn1 N13 2.108(5) .
Zn1 N6 2.210(5) 4_576
Zn1 N12 2.216(4) 4_585
Zn1 N1 2.221(5) .
Zn1 N7 2.232(5) .
C1 C5 1.348(8) .
C1 C2 1.377(8) .
C1 H1A 0.9300 .
N1 C3 1.330(7) .
N1 C2 1.356(6) .
C2 H2A 0.9300 .
N2 C6 1.254(6) .
N2 N3 1.411(6) .
C3 C4 1.366(8) .
C3 H3A 0.9300 .
N3 C7 1.286(7) .
C4 C5 1.379(7) .
C4 H4A 0.9300 .
N4 C14 1.278(7) .
N4 N5 1.378(6) .
C5 C6 1.441(8) .
N5 C21 1.256(7) .
C6 H6A 0.9300 .
N6 C25 1.328(7) .
N6 C24 1.336(7) .
N6 Zn1 2.210(5) 4_575
N7 C28 1.314(7) .
N7 C29 1.330(7) .
N8 C32 1.257(7) .
N8 N9 1.399(6) .
N9 C33 1.274(6) .
C7 C8 1.473(8) .
C7 C14 1.513(8) .
C8 C13 1.355(9) .
C8 C9 1.387(8) .
C9 C10 1.413(9) .
C9 H9A 0.9300 .
C10 C11 1.307(10) .
C10 H10A 0.9300 .
C11 C12 1.347(10) .
C11 H11A 0.9300 .
C12 C13 1.419(10) .
C12 H12A 0.9300 .
C13 H13A 0.9300 .
N10 C40 1.278(6) .
N10 N11 1.391(6) .
N11 C47 1.263(6) .
N12 C51 1.340(6) .
N12 C50 1.353(6) .
N12 Zn1 2.216(4) 4_586
C14 C15 1.475(8) .
C15 C16 1.390(9) .
C15 C20 1.403(8) .
C16 C17 1.367(9) .
C16 H16A 0.9300 .
C17 C18 1.372(10) .
C17 H17A 0.9300 .
C18 C19 1.414(10) .
C18 H18A 0.9300 .
C19 C20 1.377(9) .
C19 H19A 0.9300 .
C20 H20A 0.9300 .
C21 C22 1.441(8) .
C21 H21A 0.9300 .
C22 C23 1.352(8) .
C22 C26 1.383(8) .
C23 C24 1.382(8) .
C23 H23A 0.9300 .
C24 H24A 0.9300 .
C25 C26 1.374(7) .
C25 H25A 0.9300 .
C26 H26A 0.9300 .
C27 C31 1.367(7) .
C27 C28 1.396(8) .
C27 H27A 0.9300 .
C28 H28A 0.9300 .
C29 C30 1.365(7) .
C29 H29A 0.9300 .
C30 C31 1.385(7) .
C30 H30A 0.9300 .
C31 C32 1.461(8) .
C32 H32A 0.9300 .
C34 C39 1.373(7) .
C34 C35 1.380(7) .
C34 C33 1.466(7) .
C33 C40 1.507(7) .
C35 C36 1.392(8) .
C35 H35A 0.9300 .
C36 C37 1.399(9) .
C36 H36A 0.9300 .
C37 C38 1.339(8) .
C37 H37A 0.9300 .
C38 C39 1.379(8) .
C38 H38A 0.9300 .
C39 H39A 0.9300 .
C40 C41 1.444(7) .
C41 C42 1.359(8) .
C41 C46 1.399(7) .
C42 C43 1.399(9) .
C42 H42A 0.9300 .
C43 C44 1.355(10) .
C43 H43A 0.9300 .
C44 C45 1.353(10) .
C44 H44A 0.9300 .
C45 C46 1.415(9) .
C45 H45A 0.9300 .
C46 H46A 0.9300 .
C47 C48 1.437(7) .
C47 H47A 0.9300 .
C48 C52 1.365(7) .
C48 C49 1.376(7) .
C49 C50 1.380(7) .
C49 H49A 0.9300 .
C50 H50A 0.9300 .
C51 C52 1.365(7) .
C51 H51A 0.9300 .
C52 H52A 0.9300 .
S1 C53 1.623(6) .
C53 N13 1.140(6) .
S2 C54 1.621(7) .
C54 N14 1.131(7) .
N15 C55 1.215(16) .
C55 C56 1.515(14) .
C56 H56A 0.9600 .
C56 H56B 0.9600 .
C56 H56C 0.9600 .
N15' C55' 1.216(15) .
C55' C56' 1.515(15) .
C56' H56D 0.9600 .
C56' H56E 0.9600 .
C56' H56F 0.9600 .
